data_7031530
loop_
_publ_author_name
'Parent, Alexander R.'
'Nakazono, Takashi'
'Lin, Shu'
'Utsunomiya, Satoshi'
'Sakai, Ken'

_publ_section_title
;
 Mechanism of water oxidation by non-heme iron catalysts when driven with
 sodium periodate.
;
_journal_issue 33
_journal_name_full 'Dalton transactions (Cambridge, England : 2003)'
_journal_page_first 12501
_journal_page_last 12513
_journal_paper_doi 10.1039/c4dt01188k
_journal_volume 43
_journal_year 2014
_chemical_formula_iupac 'C36 H63 Fe2 N6 O17.50 S2'
_chemical_formula_moiety 'C32 H42 Fe2 N6 O11 S2, 4(C H4 O), 2.5(H2 O)'
_chemical_formula_sum 'C36 H63 Fe2 N6 O17.5 S2'
_chemical_formula_weight 1035.74
_chemical_name_systematic Fe(BPyA)SO4
_chemical_properties_physical Efflorescent
_space_group_IT_number 60
_symmetry_cell_setting orthorhombic
_symmetry_space_group_name_Hall '-P 2n 2ab'
_symmetry_space_group_name_H-M 'P b c n'
_atom_sites_solution_hydrogens geom
_atom_sites_solution_primary direct
_atom_sites_solution_secondary difmap
_cell_angle_alpha 90.00
_cell_angle_beta 90.00
_cell_angle_gamma 90.00
_cell_formula_units_Z 4
_cell_length_a 16.051(5)
_cell_length_b 19.314(6)
_cell_length_c 14.958(4)
_cell_measurement_reflns_used 9886
_cell_measurement_temperature 100(2)
_cell_measurement_theta_max 26.72
_cell_measurement_theta_min 2.11
_cell_volume 4637(2)
_computing_cell_refinement 'APEX2 (Bruker AXS, 2006)'
_computing_data_collection 'APEX2 (Bruker AXS, 2006)'
_computing_data_reduction 'SAINT (Bruker AXS, 2004)'
_computing_molecular_graphics 'KENX (Sakai, 2004)'
_computing_publication_material
;
SHELXL97, TEXSAN (Molecular Structure Corporation, 2001), 
KENX, and ORTEP (Johnson, 1976)
;
_computing_structure_refinement 'SHELXL97 (Sheldrick, 1997)'
_computing_structure_solution 'SHELXS97 (Sheldrick, 1997)'
_diffrn_ambient_temperature 100(2)
_diffrn_measured_fraction_theta_full 0.998
_diffrn_measured_fraction_theta_max 0.998
_diffrn_measurement_device 'Bruker SMART APEX CCD-detector diffractometer'
_diffrn_measurement_method 'phi and omega scans'
_diffrn_radiation_monochromator graphite
_diffrn_radiation_source 'rotating anode with a mirror focusing unit'
_diffrn_radiation_type MoK\a
_diffrn_radiation_wavelength 0.71073
_diffrn_reflns_av_R_equivalents 0.0464
_diffrn_reflns_av_sigmaI/netI 0.0247
_diffrn_reflns_limit_h_max 20
_diffrn_reflns_limit_h_min -20
_diffrn_reflns_limit_k_max 24
_diffrn_reflns_limit_k_min -24
_diffrn_reflns_limit_l_max 18
_diffrn_reflns_limit_l_min -18
_diffrn_reflns_number 39053
_diffrn_reflns_theta_full 26.72
_diffrn_reflns_theta_max 26.72
_diffrn_reflns_theta_min 2.11
_diffrn_standards_decay_% NONE
_diffrn_standards_number NONE
_exptl_absorpt_coefficient_mu 0.787
_exptl_absorpt_correction_T_max 0.910
_exptl_absorpt_correction_T_min 0.700
_exptl_absorpt_correction_type empirical
_exptl_absorpt_process_details '(SADABS; Sheldrick, G. M., 1996)'
_exptl_crystal_colour 'dark red'
_exptl_crystal_density_diffrn 1.483
_exptl_crystal_density_meas ?
_exptl_crystal_density_method 'not measured'
_exptl_crystal_description prisms
_exptl_crystal_F_000 2116
_exptl_crystal_recrystallization_method 'Re-crystallisation from solvent: Methanol, Diethyl Ether'
_exptl_crystal_size_max 0.3
_exptl_crystal_size_mid 0.2
_exptl_crystal_size_min 0.12
_refine_diff_density_max 1.462
_refine_diff_density_min -0.741
_refine_ls_extinction_method none
_refine_ls_goodness_of_fit_ref 1.167
_refine_ls_hydrogen_treatment mixed
_refine_ls_matrix_type full
_refine_ls_number_parameters 314
_refine_ls_number_reflns 4910
_refine_ls_number_restraints 0
_refine_ls_restrained_S_all 1.167
_refine_ls_R_factor_all 0.0877
_refine_ls_R_factor_gt 0.0723
_refine_ls_shift/su_max 0.001
_refine_ls_shift/su_mean 0.000
_refine_ls_structure_factor_coef Fsqd
_refine_ls_weighting_details 'calc w=1/[\s^2^(Fo^2^)+(0.0653P)^2^+28.1751P] where P=(Fo^2^+2Fc^2^)/3'
_refine_ls_weighting_scheme calc
_refine_ls_wR_factor_gt 0.1902
_refine_ls_wR_factor_ref 0.2034
_reflns_number_gt 4110
_reflns_number_total 4910
_reflns_threshold_expression I>2\s(I)
_cod_data_source_file c4dt01188k2.cif
_cod_data_source_block FeBPyA
_cod_depositor_comments
;Adding full bibliography for 7031530--7031531.cif.

The following automatic conversions were performed:

'_exptl_crystal_density_meas' value 'not measured' was changed to '?'
- the value is perceived as not measured.

Automatic conversion script
Id: cif_fix_values 3008 2015-01-20 13:52:24Z robertas 
;
_cod_original_formula_sum 'C36 H63 Fe2 N6 O17.50 S2'
_cod_database_code 7031530

loop_
_symmetry_equiv_pos_as_xyz
'x, y, z'
'-x+1/2, -y+1/2, z+1/2'
'-x, y, -z+1/2'
'x+1/2, -y+1/2, -z'
'-x, -y, -z'
'x-1/2, y-1/2, -z-1/2'
'x, -y, z-1/2'
'-x-1/2, y-1/2, z'

loop_
_atom_site_label
_atom_site_type_symbol
_atom_site_fract_x
_atom_site_fract_y
_atom_site_fract_z
_atom_site_U_iso_or_equiv
_atom_site_adp_type
_atom_site_occupancy
_atom_site_symmetry_multiplicity
_atom_site_calc_flag
_atom_site_refinement_flags
Fe1 Fe 0.44189(4) 0.76577(3) 0.34431(4) 0.0219(2) Uani 1 1 d .
S1 S 0.29558(7) 0.67897(7) 0.22924(8) 0.0292(3) Uani 1 1 d .
O1 O 0.5000 0.7958(2) 0.2500 0.0282(10) Uani 1 2 d S
O2 O 0.4937(2) 0.67078(18) 0.3638(2) 0.0253(7) Uani 1 1 d .
O3 O 0.3390(2) 0.72676(19) 0.2931(2) 0.0322(8) Uani 1 1 d .
O4 O 0.3472(3) 0.6739(3) 0.1493(3) 0.0553(13) Uani 1 1 d .
O5 O 0.2820(3) 0.6137(2) 0.2727(3) 0.0565(12) Uani 1 1 d .
O6 O 0.2159(3) 0.7102(3) 0.2055(3) 0.0541(12) Uani 1 1 d .
O7 O 0.3203(5) 0.4939(3) 0.1346(4) 0.0888(19) Uani 1 1 d .
O8 O 0.1809(4) 0.8497(3) 0.2023(4) 0.0750(16) Uani 1 1 d .
H8 H 0.1688 0.8809 0.1654 0.112 Uiso 1 1 calc R
O9 O 0.4212(7) 0.9559(6) 0.6528(7) 0.107(3) Uani 0.75 1 d P
O10 O 0.479(2) 0.9665(17) 0.773(3) 0.098(10) Uiso 0.25 1 d P
O19 O 0.4652(18) 0.9299(15) 0.730(2) 0.067(7) Uiso 0.13 1 d P
O20 O 0.4687(16) 0.9820(12) 0.7280(18) 0.048(5) Uiso 0.13 1 d P
N1 N 0.3919(2) 0.7369(2) 0.4780(3) 0.0243(8) Uani 1 1 d .
N2 N 0.3666(2) 0.8530(2) 0.3794(3) 0.0251(8) Uani 1 1 d .
N3 N 0.5342(2) 0.8074(2) 0.4361(3) 0.0262(8) Uani 1 1 d .
C1 C 0.3881(3) 0.6606(3) 0.4749(3) 0.0296(10) Uani 1 1 d .
H1A H 0.3405 0.6465 0.4368 0.035 Uiso 1 1 calc R
H1B H 0.3777 0.6428 0.5359 0.035 Uiso 1 1 calc R
C2 C 0.4677(3) 0.6275(3) 0.4384(3) 0.0288(10) Uani 1 1 d .
C3 C 0.5390(3) 0.6218(3) 0.5050(4) 0.0348(12) Uani 1 1 d .
H3A H 0.5832 0.5927 0.4797 0.052 Uiso 1 1 calc R
H3B H 0.5186 0.6009 0.5606 0.052 Uiso 1 1 calc R
H3C H 0.5613 0.6680 0.5177 0.052 Uiso 1 1 calc R
C4 C 0.4461(4) 0.5559(3) 0.4024(4) 0.0391(13) Uani 1 1 d .
H4A H 0.4033 0.5602 0.3559 0.059 Uiso 1 1 calc R
H4B H 0.4249 0.5269 0.4511 0.059 Uiso 1 1 calc R
H4C H 0.4961 0.5346 0.3769 0.059 Uiso 1 1 calc R
C5 C 0.4428(3) 0.7639(3) 0.5536(3) 0.0315(11) Uani 1 1 d .
H5A H 0.4566 0.7251 0.5942 0.038 Uiso 1 1 calc R
H5B H 0.4092 0.7977 0.5878 0.038 Uiso 1 1 calc R
C6 C 0.5222(3) 0.7981(3) 0.5242(3) 0.0289(10) Uani 1 1 d .
C7 C 0.5823(4) 0.8192(3) 0.5865(4) 0.0387(12) Uani 1 1 d .
H7 H 0.5745 0.8098 0.6482 0.046 Uiso 1 1 calc R
C8 C 0.6517(3) 0.8533(3) 0.5582(4) 0.0386(13) Uani 1 1 d .
H8A H 0.6919 0.8691 0.6000 0.046 Uiso 1 1 calc R
C9 C 0.6628(3) 0.8645(3) 0.4671(4) 0.0368(12) Uani 1 1 d .
H9 H 0.7101 0.8889 0.4455 0.044 Uiso 1 1 calc R
C10 C 0.6035(3) 0.8396(3) 0.4094(4) 0.0336(11) Uani 1 1 d .
H10 H 0.6122 0.8455 0.3471 0.040 Uiso 1 1 calc R
C11 C 0.3081(3) 0.7689(3) 0.4807(3) 0.0289(10) Uani 1 1 d .
H11A H 0.2866 0.7682 0.5427 0.035 Uiso 1 1 calc R
H11B H 0.2694 0.7420 0.4427 0.035 Uiso 1 1 calc R
C12 C 0.3126(3) 0.8422(3) 0.4478(3) 0.0268(10) Uani 1 1 d .
C13 C 0.2633(3) 0.8945(3) 0.4807(4) 0.0333(11) Uani 1 1 d .
H13 H 0.2285 0.8870 0.5311 0.040 Uiso 1 1 calc R
C14 C 0.2655(3) 0.9588(3) 0.4388(4) 0.0380(12) Uani 1 1 d .
H14 H 0.2311 0.9954 0.4597 0.046 Uiso 1 1 calc R
C15 C 0.3176(4) 0.9691(3) 0.3669(4) 0.0397(13) Uani 1 1 d .
H15 H 0.3184 1.0121 0.3361 0.048 Uiso 1 1 calc R
C16 C 0.3689(3) 0.9151(3) 0.3407(3) 0.0327(11) Uani 1 1 d .
H16 H 0.4072 0.9226 0.2933 0.039 Uiso 1 1 calc R
C17 C 0.1288(6) 0.8541(5) 0.2744(6) 0.081(3) Uani 1 1 d .
H17A H 0.1617 0.8525 0.3296 0.121 Uiso 1 1 calc R
H17B H 0.0896 0.8152 0.2734 0.121 Uiso 1 1 calc R
H17C H 0.0978 0.8978 0.2718 0.121 Uiso 1 1 calc R
C18A C 0.4653(11) 0.9761(9) 0.5719(13) 0.076(5) Uani 0.50 1 d P
C18B C 0.4127(17) 0.8975(18) 0.7068(17) 0.056(7) Uani 0.25 1 d P
C19 C 0.4652(18) 0.9299(15) 0.730(2) 0.067(7) Uiso 0.13 1 d P
C20 C 0.4687(16) 0.9820(12) 0.7280(18) 0.048(5) Uiso 0.13 1 d P
H2 H 0.532(5) 0.661(4) 0.348(5) 0.06(3) Uiso 1 1 d .

loop_
_atom_site_aniso_label
_atom_site_aniso_U_11
_atom_site_aniso_U_22
_atom_site_aniso_U_33
_atom_site_aniso_U_23
_atom_site_aniso_U_13
_atom_site_aniso_U_12
Fe1 0.0246(3) 0.0247(4) 0.0163(3) -0.0001(2) 0.0026(2) -0.0003(3)
S1 0.0265(6) 0.0416(7) 0.0196(6) -0.0042(5) 0.0004(4) -0.0060(5)
O1 0.038(3) 0.023(2) 0.023(2) 0.000 0.007(2) 0.000
O2 0.0275(18) 0.0264(17) 0.0220(16) 0.0061(13) 0.0023(14) 0.0028(14)
O3 0.0317(18) 0.036(2) 0.0294(18) -0.0049(15) -0.0055(15) -0.0008(15)
O4 0.037(2) 0.098(4) 0.031(2) -0.020(2) 0.0071(18) -0.014(2)
O5 0.063(3) 0.049(3) 0.058(3) 0.008(2) -0.004(2) -0.016(2)
O6 0.043(2) 0.068(3) 0.051(3) 0.000(2) -0.019(2) 0.003(2)
O7 0.127(6) 0.073(4) 0.066(4) 0.007(3) -0.019(4) 0.002(4)
O8 0.098(4) 0.076(4) 0.051(3) 0.017(3) 0.008(3) 0.011(3)
O9 0.133(9) 0.101(7) 0.088(7) -0.038(6) 0.013(6) -0.001(7)
N1 0.0243(19) 0.029(2) 0.0195(19) 0.0011(15) 0.0008(15) -0.0018(16)
N2 0.0265(19) 0.027(2) 0.0213(19) -0.0012(15) 0.0023(16) 0.0006(16)
N3 0.0243(19) 0.026(2) 0.029(2) -0.0021(16) 0.0009(16) 0.0002(16)
C1 0.028(2) 0.036(3) 0.024(2) 0.007(2) 0.0012(19) -0.002(2)
C2 0.031(2) 0.025(2) 0.030(3) 0.0065(19) -0.002(2) -0.0039(19)
C3 0.034(3) 0.036(3) 0.034(3) 0.007(2) -0.003(2) 0.002(2)
C4 0.038(3) 0.030(3) 0.050(3) 0.004(2) -0.002(3) -0.001(2)
C5 0.035(3) 0.039(3) 0.020(2) -0.002(2) 0.001(2) -0.001(2)
C6 0.030(2) 0.031(2) 0.026(2) -0.005(2) -0.0006(19) 0.000(2)
C7 0.041(3) 0.042(3) 0.033(3) -0.008(2) -0.006(2) 0.003(2)
C8 0.034(3) 0.036(3) 0.046(3) -0.013(2) -0.015(2) 0.004(2)
C9 0.027(2) 0.030(3) 0.054(3) -0.005(2) 0.002(2) -0.001(2)
C10 0.027(2) 0.034(3) 0.040(3) 0.000(2) 0.004(2) 0.001(2)
C11 0.026(2) 0.036(3) 0.025(2) 0.004(2) 0.0071(19) -0.002(2)
C12 0.022(2) 0.034(3) 0.025(2) -0.0013(19) 0.0011(18) -0.0024(19)
C13 0.029(3) 0.037(3) 0.033(3) -0.003(2) 0.007(2) 0.003(2)
C14 0.033(3) 0.038(3) 0.043(3) -0.009(2) 0.005(2) 0.009(2)
C15 0.045(3) 0.029(3) 0.045(3) 0.003(2) 0.005(3) 0.003(2)
C16 0.039(3) 0.032(3) 0.027(2) -0.001(2) 0.007(2) -0.001(2)
C17 0.096(7) 0.091(6) 0.055(5) -0.003(4) 0.002(5) 0.000(5)
C18A 0.078(11) 0.069(10) 0.082(12) -0.032(9) -0.019(10) 0.030(9)
C18B 0.047(14) 0.09(2) 0.033(13) -0.003(13) 0.009(11) -0.021(15)

loop_
_atom_type_symbol
_atom_type_description
_atom_type_scat_dispersion_real
_atom_type_scat_dispersion_imag
_atom_type_scat_source
C C 0.0033 0.0016 'International Tables Vol C Tables 4.2.6.8 and 6.1.1.4'
H H 0.0000 0.0000 'International Tables Vol C Tables 4.2.6.8 and 6.1.1.4'
N N 0.0061 0.0033 'International Tables Vol C Tables 4.2.6.8 and 6.1.1.4'
O O 0.0106 0.0060 'International Tables Vol C Tables 4.2.6.8 and 6.1.1.4'
S S 0.1246 0.1234 'International Tables Vol C Tables 4.2.6.8 and 6.1.1.4'
Fe Fe 0.3463 0.8444 'International Tables Vol C Tables 4.2.6.8 and 6.1.1.4'

loop_
_geom_angle_atom_site_label_1
_geom_angle_atom_site_label_2
_geom_angle_atom_site_label_3
_geom_angle
_geom_angle_site_symmetry_3
O1 Fe1 O3 104.77(12) .
O1 Fe1 O2 101.11(16) .
O3 Fe1 O2 93.06(15) .
O1 Fe1 N2 103.45(17) .
O3 Fe1 N2 85.58(15) .
O2 Fe1 N2 154.92(15) .
O1 Fe1 N3 91.32(13) .
O3 Fe1 N3 163.34(15) .
O2 Fe1 N3 87.95(15) .
N2 Fe1 N3 86.49(15) .
O1 Fe1 N1 168.03(12) .
O3 Fe1 N1 87.21(15) .
O2 Fe1 N1 78.06(15) .
N2 Fe1 N1 76.87(15) .
N3 Fe1 N1 76.72(15) .
O5 S1 O6 109.9(3) .
O5 S1 O4 113.5(3) .
O6 S1 O4 109.1(3) .
O5 S1 O3 108.8(2) .
O6 S1 O3 107.9(2) .
O4 S1 O3 107.5(2) .
Fe1 O1 Fe1 142.1(3) 3_655
C2 O2 Fe1 120.6(3) .
C2 O2 H2 111(7) .
Fe1 O2 H2 125(7) .
S1 O3 Fe1 150.7(2) .
C17 O8 H8 109.5 .
C1 N1 C11 112.3(4) .
C1 N1 C5 113.3(4) .
C11 N1 C5 109.4(4) .
C1 N1 Fe1 103.7(3) .
C11 N1 Fe1 104.4(3) .
C5 N1 Fe1 113.4(3) .
C16 N2 C12 119.0(4) .
C16 N2 Fe1 125.9(3) .
C12 N2 Fe1 115.1(3) .
C10 N3 C6 118.3(4) .
C10 N3 Fe1 123.4(4) .
C6 N3 Fe1 118.3(3) .
N1 C1 C2 113.2(4) .
N1 C1 H1A 108.9 .
C2 C1 H1A 108.9 .
N1 C1 H1B 108.9 .
C2 C1 H1B 108.9 .
H1A C1 H1B 107.8 .
O2 C2 C3 109.1(4) .
O2 C2 C4 108.3(4) .
C3 C2 C4 109.6(4) .
O2 C2 C1 105.9(4) .
C3 C2 C1 115.2(4) .
C4 C2 C1 108.4(4) .
C2 C3 H3A 109.5 .
C2 C3 H3B 109.5 .
H3A C3 H3B 109.5 .
C2 C3 H3C 109.5 .
H3A C3 H3C 109.5 .
H3B C3 H3C 109.5 .
C2 C4 H4A 109.5 .
C2 C4 H4B 109.5 .
H4A C4 H4B 109.5 .
C2 C4 H4C 109.5 .
H4A C4 H4C 109.5 .
H4B C4 H4C 109.5 .
N1 C5 C6 113.4(4) .
N1 C5 H5A 108.9 .
C6 C5 H5A 108.9 .
N1 C5 H5B 108.9 .
C6 C5 H5B 108.9 .
H5A C5 H5B 107.7 .
N3 C6 C7 121.1(5) .
N3 C6 C5 117.8(4) .
C7 C6 C5 121.1(5) .
C8 C7 C6 119.8(5) .
C8 C7 H7 120.1 .
C6 C7 H7 120.1 .
C7 C8 C9 119.0(5) .
C7 C8 H8A 120.5 .
C9 C8 H8A 120.5 .
C10 C9 C8 118.2(5) .
C10 C9 H9 120.9 .
C8 C9 H9 120.9 .
N3 C10 C9 123.5(5) .
N3 C10 H10 118.2 .
C9 C10 H10 118.2 .
N1 C11 C12 109.9(4) .
N1 C11 H11A 109.7 .
C12 C11 H11A 109.7 .
N1 C11 H11B 109.7 .
C12 C11 H11B 109.7 .
H11A C11 H11B 108.2 .
N2 C12 C13 121.6(5) .
N2 C12 C11 115.0(4) .
C13 C12 C11 123.3(4) .
C12 C13 C14 118.7(5) .
C12 C13 H13 120.6 .
C14 C13 H13 120.6 .
C15 C14 C13 119.8(5) .
C15 C14 H14 120.1 .
C13 C14 H14 120.1 .
C14 C15 C16 118.2(5) .
C14 C15 H15 120.9 .
C16 C15 H15 120.9 .
N2 C16 C15 122.6(5) .
N2 C16 H16 118.7 .
C15 C16 H16 118.7 .
O8 C17 H17A 109.5 .
O8 C17 H17B 109.5 .
H17A C17 H17B 109.5 .
O8 C17 H17C 109.5 .
H17A C17 H17C 109.5 .
H17B C17 H17C 109.5 .

loop_
_geom_bond_atom_site_label_1
_geom_bond_atom_site_label_2
_geom_bond_distance
_geom_bond_site_symmetry_2
Fe1 O1 1.7881(17) .
Fe1 O3 1.970(4) .
Fe1 O2 2.035(4) .
Fe1 N2 2.140(4) .
Fe1 N3 2.174(4) .
Fe1 N1 2.226(4) .
S1 O5 1.435(5) .
S1 O6 1.458(4) .
S1 O4 1.458(4) .
S1 O3 1.501(4) .
O1 Fe1 1.7881(17) 3_655
O2 C2 1.456(6) .
O2 H2 0.69(8) .
O8 C17 1.366(10) .
O8 H8 0.8400 .
O9 C18B 1.39(3) .
O9 C19 1.45(3) .
O9 O19 1.45(3) .
O9 C20 1.45(3) .
O9 O20 1.45(3) .
O9 C18A 1.46(2) .
O10 C20 0.75(4) .
O10 O20 0.75(4) .
O10 C20 0.89(3) 3_656
O10 O20 0.89(3) 3_656
O10 O10 0.95(6) 3_656
O10 C19 0.98(4) .
O10 O19 0.98(4) .
O10 O19 1.14(4) 3_656
O10 C19 1.14(4) 3_656
O19 C20 1.01(3) .
O19 O20 1.01(3) .
O19 C18B 1.11(4) .
O19 O10 1.14(4) 3_656
O19 C19 1.26(6) 3_656
O19 O19 1.26(6) 3_656
O19 C20 1.59(4) 3_656
O19 O20 1.59(4) 3_656
O20 O10 0.89(3) 3_656
O20 C19 1.01(3) .
O20 C20 1.20(5) 3_656
O20 O20 1.20(5) 3_656
O20 C19 1.59(4) 3_656
O20 O19 1.59(4) 3_656
O20 C18B 1.89(4) .
N1 C1 1.476(6) .
N1 C11 1.480(6) .
N1 C5 1.490(6) .
N2 C16 1.331(7) .
N2 C12 1.357(6) .
N3 C10 1.336(6) .
N3 C6 1.343(6) .
C1 C2 1.529(7) .
C1 H1A 0.9900 .
C1 H1B 0.9900 .
C2 C3 1.522(7) .
C2 C4 1.525(7) .
C3 H3A 0.9800 .
C3 H3B 0.9800 .
C3 H3C 0.9800 .
C4 H4A 0.9800 .
C4 H4B 0.9800 .
C4 H4C 0.9800 .
C5 C6 1.502(7) .
C5 H5A 0.9900 .
C5 H5B 0.9900 .
C6 C7 1.401(7) .
C7 C8 1.361(8) .
C7 H7 0.9500 .
C8 C9 1.390(9) .
C8 H8A 0.9500 .
C9 C10 1.372(8) .
C9 H9 0.9500 .
C10 H10 0.9500 .
C11 C12 1.501(7) .
C11 H11A 0.9900 .
C11 H11B 0.9900 .
C12 C13 1.375(7) .
C13 C14 1.390(8) .
C13 H13 0.9500 .
C14 C15 1.377(8) .
C14 H14 0.9500 .
C15 C16 1.385(8) .
C15 H15 0.9500 .
C16 H16 0.9500 .
C17 H17A 0.9800 .
C17 H17B 0.9800 .
C17 H17C 0.9800 .
C18B C19 1.11(4) .
C18B C20 1.89(4) .
C19 C20 1.01(3) .
C19 O10 1.14(4) 3_656
C19 C19 1.26(6) 3_656
C19 O19 1.26(6) 3_656
C19 C20 1.59(4) 3_656
C19 O20 1.59(4) 3_656
C20 O10 0.89(3) 3_656
C20 C20 1.20(5) 3_656
C20 O20 1.20(5) 3_656
C20 C19 1.59(4) 3_656
C20 O19 1.59(4) 3_656

loop_
_geom_hbond_atom_site_label_D
_geom_hbond_atom_site_label_H
_geom_hbond_atom_site_label_A
_geom_hbond_distance_DH
_geom_hbond_distance_HA
_geom_hbond_distance_DA
_geom_hbond_angle_DHA
_geom_hbond_site_symmetry_A
O2 H2 O4 0.69(8) 1.95(8) 2.562(6) 147(9) 3_655

loop_
_geom_torsion_atom_site_label_1
_geom_torsion_atom_site_label_2
_geom_torsion_atom_site_label_3
_geom_torsion_atom_site_label_4
_geom_torsion
_geom_torsion_site_symmetry_4
O3 Fe1 O1 Fe1 -70.87(12) 3_655
O2 Fe1 O1 Fe1 25.33(10) 3_655
N2 Fe1 O1 Fe1 -159.79(11) 3_655
N3 Fe1 O1 Fe1 113.50(11) 3_655
N1 Fe1 O1 Fe1 110.1(8) 3_655
O1 Fe1 O2 C2 177.0(3) .
O3 Fe1 O2 C2 -77.3(3) .
N2 Fe1 O2 C2 8.8(6) .
N3 Fe1 O2 C2 86.1(3) .
N1 Fe1 O2 C2 9.2(3) .
O5 S1 O3 Fe1 90.8(5) .
O6 S1 O3 Fe1 -150.0(5) .
O4 S1 O3 Fe1 -32.5(6) .
O1 Fe1 O3 S1 53.3(5) .
O2 Fe1 O3 S1 -49.0(5) .
N2 Fe1 O3 S1 156.1(5) .
N3 Fe1 O3 S1 -142.1(5) .
N1 Fe1 O3 S1 -126.9(5) .
O1 Fe1 N1 C1 -116.5(8) .
O3 Fe1 N1 C1 64.5(3) .
O2 Fe1 N1 C1 -29.2(3) .
N2 Fe1 N1 C1 150.6(3) .
N3 Fe1 N1 C1 -119.9(3) .
O1 Fe1 N1 C11 125.8(8) .
O3 Fe1 N1 C11 -53.2(3) .
O2 Fe1 N1 C11 -146.9(3) .
N2 Fe1 N1 C11 32.9(3) .
N3 Fe1 N1 C11 122.4(3) .
O1 Fe1 N1 C5 6.9(10) .
O3 Fe1 N1 C5 -172.2(3) .
O2 Fe1 N1 C5 94.1(3) .
N2 Fe1 N1 C5 -86.1(3) .
N3 Fe1 N1 C5 3.4(3) .
O1 Fe1 N2 C16 -3.4(4) .
O3 Fe1 N2 C16 -107.6(4) .
O2 Fe1 N2 C16 164.7(4) .
N3 Fe1 N2 C16 87.1(4) .
N1 Fe1 N2 C16 164.3(4) .
O1 Fe1 N2 C12 176.8(3) .
O3 Fe1 N2 C12 72.6(3) .
O2 Fe1 N2 C12 -15.1(6) .
N3 Fe1 N2 C12 -92.7(3) .
N1 Fe1 N2 C12 -15.5(3) .
O1 Fe1 N3 C10 -1.3(4) .
O3 Fe1 N3 C10 -166.4(5) .
O2 Fe1 N3 C10 99.8(4) .
N2 Fe1 N3 C10 -104.7(4) .
N1 Fe1 N3 C10 178.0(4) .
O1 Fe1 N3 C6 -178.9(4) .
O3 Fe1 N3 C6 16.0(8) .
O2 Fe1 N3 C6 -77.9(4) .
N2 Fe1 N3 C6 77.7(4) .
N1 Fe1 N3 C6 0.4(4) .
C11 N1 C1 C2 159.0(4) .
C5 N1 C1 C2 -76.4(5) .
Fe1 N1 C1 C2 46.9(4) .
Fe1 O2 C2 C3 -111.7(4) .
Fe1 O2 C2 C4 129.0(4) .
Fe1 O2 C2 C1 13.0(5) .
N1 C1 C2 O2 -40.9(5) .
N1 C1 C2 C3 79.8(5) .
N1 C1 C2 C4 -156.9(4) .
C1 N1 C5 C6 111.5(5) .
C11 N1 C5 C6 -122.4(4) .
Fe1 N1 C5 C6 -6.4(5) .
C10 N3 C6 C7 -2.4(7) .
Fe1 N3 C6 C7 175.4(4) .
C10 N3 C6 C5 178.1(4) .
Fe1 N3 C6 C5 -4.1(6) .
N1 C5 C6 N3 7.0(7) .
N1 C5 C6 C7 -172.5(5) .
N3 C6 C7 C8 3.9(8) .
C5 C6 C7 C8 -176.6(5) .
C6 C7 C8 C9 -2.0(8) .
C7 C8 C9 C10 -1.1(8) .
C6 N3 C10 C9 -0.8(8) .
Fe1 N3 C10 C9 -178.5(4) .
C8 C9 C10 N3 2.6(8) .
C1 N1 C11 C12 -157.6(4) .
C5 N1 C11 C12 75.6(5) .
Fe1 N1 C11 C12 -46.0(4) .
C16 N2 C12 C13 -3.3(7) .
Fe1 N2 C12 C13 176.5(4) .
C16 N2 C12 C11 173.9(4) .
Fe1 N2 C12 C11 -6.3(5) .
N1 C11 C12 N2 36.9(6) .
N1 C11 C12 C13 -146.0(5) .
N2 C12 C13 C14 4.2(8) .
C11 C12 C13 C14 -172.7(5) .
C12 C13 C14 C15 -1.3(8) .
C13 C14 C15 C16 -2.3(9) .
C12 N2 C16 C15 -0.6(8) .
Fe1 N2 C16 C15 179.6(4) .
C14 C15 C16 N2 3.4(9) .
